data_4501493
loop_
_publ_author_name
'Su, Zhi'
'Fan, Jian'
'Okamura, Taka-aki'
'Chen, Man-Sheng'
'Chen, Shui-Sheng'
'Sun, Wei-Yin'
'Ueyama, Norikazu'

_publ_section_title
;
 Interpenetrating and Self-Penetrating Zinc(II) Complexes with Rigid
 Tripodal Imidazole-Containing Ligand and Benzenedicarboxylate
;
_journal_issue 4
_journal_name_full 'Crystal Growth &amp; Design'
_journal_page_first 1911
_journal_paper_doi 10.1021/cg100020t
_journal_volume 10
_journal_year 2010
_chemical_formula_moiety 'C27 H18 Cl N6 O6 Zn2'
_chemical_formula_sum 'C27 H18 Cl N6 O6 Zn2'
_chemical_formula_weight 688.66
_chemical_name_systematic
; 
 ? 
;
_space_group_IT_number 2
_symmetry_cell_setting triclinic
_symmetry_space_group_name_Hall '-P 1'
_symmetry_space_group_name_H-M 'P -1'
_atom_sites_solution_hydrogens geom
_atom_sites_solution_primary direct
_atom_sites_solution_secondary difmap
_audit_creation_method SHELXL-97
_cell_angle_alpha 96.534(3)
_cell_angle_beta 100.710(2)
_cell_angle_gamma 100.592(2)
_cell_formula_units_Z 2
_cell_length_a 8.8946(9)
_cell_length_b 12.3328(12)
_cell_length_c 12.5363(12)
_cell_measurement_reflns_used 4205
_cell_measurement_temperature 293(2)
_cell_measurement_theta_max 28.26
_cell_measurement_theta_min 2.19
_cell_volume 1312.5(2)
_computing_cell_refinement 'Bruker SMART'
_computing_data_collection 'Bruker SMART'
_computing_data_reduction 'Bruker SAINT'
_computing_molecular_graphics 'Bruker SHELXTL'
_computing_publication_material 'Bruker SHELXTL'
_computing_structure_refinement 'SHELXL-97 (Sheldrick, 1997)'
_computing_structure_solution 'SHELXS-97 (Sheldrick, 1990)'
_diffrn_ambient_temperature 293(2)
_diffrn_measured_fraction_theta_full 0.980
_diffrn_measured_fraction_theta_max 0.980
_diffrn_radiation_monochromator graphite
_diffrn_radiation_source 'fine-focus sealed tube'
_diffrn_radiation_type MoK\a
_diffrn_radiation_wavelength 0.71073
_diffrn_reflns_av_R_equivalents 0.0550
_diffrn_reflns_av_sigmaI/netI 0.0488
_diffrn_reflns_limit_h_max 8
_diffrn_reflns_limit_h_min -10
_diffrn_reflns_limit_k_max 14
_diffrn_reflns_limit_k_min -14
_diffrn_reflns_limit_l_max 14
_diffrn_reflns_limit_l_min -12
_diffrn_reflns_number 6593
_diffrn_reflns_theta_full 25.05
_diffrn_reflns_theta_max 25.05
_diffrn_reflns_theta_min 1.67
_exptl_absorpt_coefficient_mu 1.986
_exptl_absorpt_correction_T_max 0.8261
_exptl_absorpt_correction_T_min 0.6922
_exptl_absorpt_correction_type multi-scan
_exptl_absorpt_process_details sadabs,bruker(2000)
_exptl_crystal_colour colorless
_exptl_crystal_density_diffrn 1.743
_exptl_crystal_density_method 'not measured'
_exptl_crystal_description block
_exptl_crystal_F_000 694
_exptl_crystal_size_max 0.20
_exptl_crystal_size_mid 0.12
_exptl_crystal_size_min 0.10
_refine_diff_density_max 0.703
_refine_diff_density_min -0.402
_refine_diff_density_rms 0.083
_refine_ls_extinction_method none
_refine_ls_goodness_of_fit_ref 0.998
_refine_ls_hydrogen_treatment constr
_refine_ls_matrix_type full
_refine_ls_number_parameters 379
_refine_ls_number_reflns 4573
_refine_ls_number_restraints 0
_refine_ls_restrained_S_all 0.998
_refine_ls_R_factor_all 0.0392
_refine_ls_R_factor_gt 0.0347
_refine_ls_shift/su_max 0.008
_refine_ls_shift/su_mean 0.001
_refine_ls_structure_factor_coef Fsqd
_refine_ls_weighting_details 'calc w=1/[\s^2^(Fo^2^)+(0.0570P)^2^+0.0000P] where P=(Fo^2^+2Fc^2^)/3'
_refine_ls_weighting_scheme calc
_refine_ls_wR_factor_gt 0.0909
_refine_ls_wR_factor_ref 0.0931
_reflns_number_gt 3989
_reflns_number_total 4573
_reflns_threshold_expression >2sigma(I)
_cod_data_source_file cg100020t_si_002.cif
_cod_data_source_block 5
_cod_database_code 4501493

loop_
_symmetry_equiv_pos_as_xyz
'x, y, z'
'-x, -y, -z'

loop_
_atom_site_label
_atom_site_type_symbol
_atom_site_fract_x
_atom_site_fract_y
_atom_site_fract_z
_atom_site_U_iso_or_equiv
_atom_site_adp_type
_atom_site_occupancy
_atom_site_symmetry_multiplicity
_atom_site_calc_flag
_atom_site_refinement_flags
Zn1 Zn 0.54527(3) 0.67097(3) 0.86785(3) 0.03254(12) Uani 1 1 d .
Zn2 Zn 0.78450(3) 0.90206(2) 0.65118(2) 0.02875(11) Uani 1 1 d .
C1 C 0.8790(3) 0.4898(2) 0.7208(2) 0.0299(6) Uani 1 1 d .
C2 C 0.9684(3) 0.4635(2) 0.8138(2) 0.0315(6) Uani 1 1 d .
H2 H 1.0485 0.5171 0.8597 0.038 Uiso 1 1 calc R
C3 C 0.9352(3) 0.3565(2) 0.8359(2) 0.0294(6) Uani 1 1 d .
C4 C 0.8127(3) 0.2760(2) 0.7692(2) 0.0298(6) Uani 1 1 d .
H4 H 0.7914 0.2035 0.7848 0.036 Uiso 1 1 calc R
C5 C 0.7238(3) 0.3064(2) 0.6796(2) 0.0278(6) Uani 1 1 d .
C6 C 0.7556(3) 0.4125(2) 0.6531(2) 0.0296(6) Uani 1 1 d .
H6 H 0.6961 0.4315 0.5916 0.036 Uiso 1 1 calc R
C7 C 1.0590(3) 0.6663(2) 0.7036(3) 0.0422(7) Uani 1 1 d .
H7 H 1.1541 0.6440 0.7182 0.051 Uiso 1 1 calc R
C8 C 1.0372(3) 0.7675(2) 0.6849(2) 0.0382(7) Uani 1 1 d .
H8 H 1.1159 0.8282 0.6834 0.046 Uiso 1 1 calc R
C9 C 0.8081(3) 0.6667(2) 0.6757(2) 0.0288(6) Uani 1 1 d .
H9 H 0.7005 0.6435 0.6675 0.035 Uiso 1 1 calc R
C10 C 0.9782(3) 0.2380(3) 0.9834(2) 0.0424(7) Uani 1 1 d .
H10 H 0.8776 0.1949 0.9721 0.051 Uiso 1 1 calc R
C11 C 1.1049(3) 0.2288(2) 1.0564(2) 0.0391(7) Uani 1 1 d .
H11 H 1.1064 0.1766 1.1044 0.047 Uiso 1 1 calc R
C12 C 1.1798(3) 0.3637(2) 0.9719(2) 0.0328(6) Uani 1 1 d .
H12 H 1.2412 0.4230 0.9498 0.039 Uiso 1 1 calc R
C13 C 0.5242(3) 0.1275(2) 0.6461(2) 0.0369(7) Uani 1 1 d .
H13 H 0.5545 0.1023 0.7123 0.044 Uiso 1 1 calc R
C14 C 0.4035(3) 0.0777(2) 0.5641(2) 0.0343(6) Uani 1 1 d .
H14 H 0.3348 0.0110 0.5640 0.041 Uiso 1 1 calc R
C15 C 0.5142(3) 0.2277(2) 0.5124(2) 0.0322(6) Uani 1 1 d .
H15 H 0.5379 0.2842 0.4712 0.039 Uiso 1 1 calc R
C16 C 0.3010(3) 0.3926(2) 0.6769(2) 0.0315(6) Uani 1 1 d .
C17 C 0.3465(3) 0.3278(2) 0.7548(2) 0.0370(7) Uani 1 1 d .
H17 H 0.4392 0.3540 0.8069 0.044 Uiso 1 1 calc R
C18 C 0.2557(3) 0.2247(2) 0.7561(2) 0.0387(7) Uani 1 1 d .
H18 H 0.2876 0.1818 0.8089 0.046 Uiso 1 1 calc R
C19 C 0.1168(3) 0.1847(2) 0.6789(2) 0.0346(6) Uani 1 1 d .
C20 C 0.0703(3) 0.2497(2) 0.6011(2) 0.0376(7) Uani 1 1 d .
H20 H -0.0229 0.2235 0.5495 0.045 Uiso 1 1 calc R
C21 C 0.1602(3) 0.3528(2) 0.5992(2) 0.0360(6) Uani 1 1 d .
H21 H 0.1278 0.3959 0.5466 0.043 Uiso 1 1 calc R
C22 C 0.3967(3) 0.5068(2) 0.6767(2) 0.0383(7) Uani 1 1 d .
C23 C 0.0202(3) 0.0724(2) 0.6828(3) 0.0413(7) Uani 1 1 d .
C24 C 0.5558(3) 0.9508(2) 0.9147(2) 0.0306(6) Uani 1 1 d .
C25 C 0.3990(4) 0.9496(3) 0.9037(3) 0.0515(9) Uani 1 1 d .
H25 H 0.3298 0.9154 0.8385 0.062 Uiso 1 1 calc R
C26 C 0.6571(4) 1.0015(3) 1.0118(3) 0.0506(8) Uani 1 1 d .
H26 H 0.7635 1.0026 1.0203 0.061 Uiso 1 1 calc R
C27 C 0.6157(3) 0.9005(2) 0.8205(2) 0.0301(6) Uani 1 1 d .
Cl1 Cl 0.36514(9) 0.65713(8) 0.96815(7) 0.0553(2) Uani 1 1 d .
N1 N 0.8792(2) 0.76782(17) 0.66804(17) 0.0296(5) Uani 1 1 d .
N2 N 0.9117(2) 0.60109(18) 0.69691(18) 0.0310(5) Uani 1 1 d .
N3 N 1.2317(3) 0.3080(2) 1.04959(18) 0.0344(5) Uani 1 1 d .
N4 N 1.0271(2) 0.32408(18) 0.92859(18) 0.0306(5) Uani 1 1 d .
N5 N 0.3967(2) 0.14044(18) 0.47996(18) 0.0304(5) Uani 1 1 d .
N6 N 0.5948(2) 0.22334(17) 0.61337(17) 0.0277(5) Uani 1 1 d .
O1 O 0.3638(3) 0.5593(2) 0.6020(2) 0.0769(9) Uani 1 1 d .
O2 O 0.5120(2) 0.54151(16) 0.75893(18) 0.0454(5) Uani 1 1 d .
O3 O -0.1090(2) 0.04087(17) 0.61212(17) 0.0465(5) Uani 1 1 d .
O4 O 0.0634(3) 0.01530(19) 0.7523(2) 0.0688(8) Uani 1 1 d .
O5 O 0.5694(2) 0.79814(15) 0.78275(15) 0.0377(5) Uani 1 1 d .
O6 O 0.7119(2) 0.96430(16) 0.78274(15) 0.0377(5) Uani 1 1 d .

loop_
_atom_site_aniso_label
_atom_site_aniso_U_11
_atom_site_aniso_U_22
_atom_site_aniso_U_33
_atom_site_aniso_U_23
_atom_site_aniso_U_13
_atom_site_aniso_U_12
Zn1 0.02676(19) 0.0328(2) 0.03285(19) 0.00964(14) -0.00332(14) 0.00002(14)
Zn2 0.02804(19) 0.02473(18) 0.02860(18) 0.00594(13) -0.00243(13) 0.00051(13)
C1 0.0293(14) 0.0237(13) 0.0336(14) 0.0040(11) 0.0002(12) 0.0049(11)
C2 0.0269(14) 0.0316(14) 0.0293(14) 0.0015(11) -0.0065(11) 0.0035(11)
C3 0.0254(14) 0.0367(15) 0.0247(13) 0.0057(11) -0.0013(11) 0.0093(11)
C4 0.0298(14) 0.0262(14) 0.0300(14) 0.0041(11) -0.0015(11) 0.0051(11)
C5 0.0227(13) 0.0283(14) 0.0274(13) -0.0007(11) -0.0019(11) 0.0029(11)
C6 0.0276(14) 0.0291(14) 0.0274(14) 0.0053(11) -0.0066(11) 0.0061(11)
C7 0.0247(15) 0.0382(17) 0.058(2) 0.0099(14) -0.0026(13) 0.0027(12)
C8 0.0286(15) 0.0323(15) 0.0467(17) 0.0078(13) -0.0015(13) -0.0030(12)
C9 0.0260(14) 0.0277(14) 0.0290(14) 0.0047(11) -0.0011(11) 0.0029(11)
C10 0.0309(16) 0.0515(18) 0.0398(17) 0.0216(14) -0.0029(13) -0.0023(13)
C11 0.0342(16) 0.0439(17) 0.0341(15) 0.0166(13) -0.0030(13) -0.0005(13)
C12 0.0320(15) 0.0338(15) 0.0298(14) 0.0096(12) -0.0008(12) 0.0042(12)
C13 0.0416(17) 0.0316(15) 0.0332(15) 0.0128(12) -0.0019(13) 0.0017(13)
C14 0.0348(15) 0.0283(14) 0.0348(15) 0.0079(12) -0.0008(12) -0.0001(12)
C15 0.0306(15) 0.0307(14) 0.0315(14) 0.0100(12) -0.0031(12) 0.0035(11)
C16 0.0309(15) 0.0275(14) 0.0310(14) -0.0002(11) 0.0056(12) -0.0032(11)
C17 0.0309(15) 0.0335(15) 0.0386(16) 0.0007(13) -0.0011(12) -0.0021(12)
C18 0.0370(16) 0.0325(15) 0.0436(17) 0.0096(13) 0.0028(13) 0.0036(12)
C19 0.0319(15) 0.0277(14) 0.0413(16) -0.0012(12) 0.0108(13) -0.0005(12)
C20 0.0316(15) 0.0410(16) 0.0305(15) -0.0018(13) 0.0019(12) -0.0076(12)
C21 0.0358(16) 0.0372(15) 0.0295(14) 0.0066(12) 0.0026(12) -0.0031(12)
C22 0.0362(16) 0.0311(15) 0.0428(17) 0.0026(13) 0.0076(14) -0.0025(12)
C23 0.0377(17) 0.0324(16) 0.0499(19) -0.0004(14) 0.0128(15) -0.0022(13)
C24 0.0315(15) 0.0265(14) 0.0309(14) 0.0063(11) 0.0012(11) 0.0033(11)
C25 0.0351(18) 0.074(2) 0.0337(17) -0.0117(16) -0.0075(13) 0.0104(16)
C26 0.0302(16) 0.071(2) 0.0420(18) -0.0083(16) -0.0031(14) 0.0094(15)
C27 0.0327(15) 0.0278(14) 0.0276(14) 0.0103(11) -0.0029(11) 0.0068(11)
Cl1 0.0412(5) 0.0694(6) 0.0588(5) 0.0218(4) 0.0162(4) 0.0074(4)
N1 0.0290(12) 0.0260(12) 0.0302(12) 0.0067(9) -0.0018(9) 0.0032(9)
N2 0.0280(12) 0.0259(11) 0.0344(12) 0.0068(10) -0.0044(10) 0.0034(9)
N3 0.0289(12) 0.0408(13) 0.0293(12) 0.0078(10) -0.0038(10) 0.0052(10)
N4 0.0265(12) 0.0332(12) 0.0278(12) 0.0073(10) -0.0043(9) 0.0039(9)
N5 0.0273(12) 0.0279(12) 0.0309(12) 0.0059(10) -0.0042(9) 0.0024(9)
N6 0.0265(12) 0.0251(11) 0.0268(11) 0.0042(9) -0.0044(9) 0.0034(9)
O1 0.0854(19) 0.0556(15) 0.0661(17) 0.0322(14) -0.0187(14) -0.0239(14)
O2 0.0372(12) 0.0298(11) 0.0560(14) -0.0029(10) -0.0065(10) -0.0044(9)
O3 0.0427(12) 0.0386(12) 0.0465(12) 0.0038(10) 0.0053(10) -0.0154(9)
O4 0.0623(16) 0.0367(13) 0.096(2) 0.0241(14) -0.0049(14) -0.0064(11)
O5 0.0522(13) 0.0272(10) 0.0327(11) 0.0070(8) 0.0076(9) 0.0061(9)
O6 0.0429(12) 0.0336(11) 0.0357(11) 0.0076(9) 0.0097(9) 0.0028(9)

loop_
_atom_type_symbol
_atom_type_description
_atom_type_scat_dispersion_real
_atom_type_scat_dispersion_imag
_atom_type_scat_source
C C 0.0033 0.0016 'International Tables Vol C Tables 4.2.6.8 and 6.1.1.4'
H H 0.0000 0.0000 'International Tables Vol C Tables 4.2.6.8 and 6.1.1.4'
N N 0.0061 0.0033 'International Tables Vol C Tables 4.2.6.8 and 6.1.1.4'
O O 0.0106 0.0060 'International Tables Vol C Tables 4.2.6.8 and 6.1.1.4'
Zn Zn 0.2839 1.4301 'International Tables Vol C Tables 4.2.6.8 and 6.1.1.4'
Cl Cl 0.1484 0.1585 'International Tables Vol C Tables 4.2.6.8 and 6.1.1.4'

loop_
_geom_angle_atom_site_label_1
_geom_angle_atom_site_label_2
_geom_angle_atom_site_label_3
_geom_angle
_geom_angle_site_symmetry_1
_geom_angle_site_symmetry_3
O2 Zn1 O5 103.85(8) . .
O2 Zn1 N3 105.44(9) . 2_767
O5 Zn1 N3 99.36(9) . 2_767
O2 Zn1 Cl1 111.98(7) . .
O5 Zn1 Cl1 118.42(6) . .
N3 Zn1 Cl1 116.07(7) 2_767 .
O3 Zn2 O6 99.72(8) 1_665 .
O3 Zn2 N1 124.27(9) 1_665 .
O6 Zn2 N1 115.37(8) . .
O3 Zn2 N5 98.52(9) 1_665 2_666
O6 Zn2 N5 109.78(9) . 2_666
N1 Zn2 N5 107.56(9) . 2_666
C6 C1 C2 121.9(2) . .
C6 C1 N2 119.1(2) . .
C2 C1 N2 118.9(2) . .
C3 C2 C1 118.3(2) . .
C3 C2 H2 120.9 . .
C1 C2 H2 120.9 . .
C2 C3 C4 121.4(2) . .
C2 C3 N4 120.5(2) . .
C4 C3 N4 118.1(2) . .
C5 C4 C3 118.5(2) . .
C5 C4 H4 120.7 . .
C3 C4 H4 120.7 . .
C4 C5 C6 121.8(2) . .
C4 C5 N6 117.9(2) . .
C6 C5 N6 120.3(2) . .
C5 C6 C1 118.0(2) . .
C5 C6 H6 121.0 . .
C1 C6 H6 121.0 . .
C8 C7 N2 106.5(3) . .
C8 C7 H7 126.7 . .
N2 C7 H7 126.7 . .
C7 C8 N1 109.3(2) . .
C7 C8 H8 125.4 . .
N1 C8 H8 125.4 . .
N1 C9 N2 111.0(2) . .
N1 C9 H9 124.5 . .
N2 C9 H9 124.5 . .
C11 C10 N4 106.3(2) . .
C11 C10 H10 126.8 . .
N4 C10 H10 126.8 . .
C10 C11 N3 109.8(3) . .
C10 C11 H11 125.1 . .
N3 C11 H11 125.1 . .
N3 C12 N4 111.4(2) . .
N3 C12 H12 124.3 . .
N4 C12 H12 124.3 . .
C14 C13 N6 106.6(2) . .
C14 C13 H13 126.7 . .
N6 C13 H13 126.7 . .
C13 C14 N5 109.5(2) . .
C13 C14 H14 125.2 . .
N5 C14 H14 125.2 . .
N5 C15 N6 110.5(2) . .
N5 C15 H15 124.7 . .
N6 C15 H15 124.7 . .
C17 C16 C21 119.2(2) . .
C17 C16 C22 121.1(2) . .
C21 C16 C22 119.6(3) . .
C16 C17 C18 120.6(3) . .
C16 C17 H17 119.7 . .
C18 C17 H17 119.7 . .
C17 C18 C19 120.3(3) . .
C17 C18 H18 119.9 . .
C19 C18 H18 119.8 . .
C20 C19 C18 119.2(2) . .
C20 C19 C23 121.7(3) . .
C18 C19 C23 119.0(3) . .
C21 C20 C19 120.9(3) . .
C21 C20 H20 119.6 . .
C19 C20 H20 119.6 . .
C20 C21 C16 119.7(3) . .
C20 C21 H21 120.1 . .
C16 C21 H21 120.1 . .
O1 C22 O2 124.3(3) . .
O1 C22 C16 120.7(3) . .
O2 C22 C16 115.0(3) . .
O4 C23 O3 122.4(3) . .
O4 C23 C19 121.0(3) . .
O3 C23 C19 116.6(3) . .
C25 C24 C26 119.1(3) . .
C25 C24 C27 120.1(2) . .
C26 C24 C27 120.8(3) . .
C24 C25 C26 120.8(3) . 2_677
C24 C25 H25 119.6 . .
C26 C25 H25 119.6 2_677 .
C25 C26 C24 120.1(3) 2_677 .
C25 C26 H26 120.0 2_677 .
C24 C26 H26 120.0 . .
O6 C27 O5 122.7(3) . .
O6 C27 C24 117.1(2) . .
O5 C27 C24 120.3(2) . .
C9 N1 C8 106.4(2) . .
C9 N1 Zn2 127.75(19) . .
C8 N1 Zn2 125.60(18) . .
C9 N2 C7 106.9(2) . .
C9 N2 C1 126.6(2) . .
C7 N2 C1 126.2(2) . .
C12 N3 C11 105.6(2) . .
C12 N3 Zn1 126.49(19) . 2_767
C11 N3 Zn1 127.80(19) . 2_767
C12 N4 C10 106.8(2) . .
C12 N4 C3 127.0(2) . .
C10 N4 C3 125.9(2) . .
C15 N5 C14 106.2(2) . .
C15 N5 Zn2 133.32(18) . 2_666
C14 N5 Zn2 120.17(17) . 2_666
C15 N6 C13 107.2(2) . .
C15 N6 C5 127.2(2) . .
C13 N6 C5 125.5(2) . .
C22 O2 Zn1 127.6(2) . .
C23 O3 Zn2 105.96(19) . 1_445
C27 O5 Zn1 127.38(17) . .
C27 O6 Zn2 118.13(17) . .

loop_
_geom_bond_atom_site_label_1
_geom_bond_atom_site_label_2
_geom_bond_distance
_geom_bond_site_symmetry_2
Zn1 O2 1.919(2) .
Zn1 O5 1.9966(19) .
Zn1 N3 2.015(2) 2_767
Zn1 Cl1 2.2078(9) .
Zn2 O3 1.958(2) 1_665
Zn2 O6 2.0038(19) .
Zn2 N1 2.005(2) .
Zn2 N5 2.021(2) 2_666
C1 C6 1.386(3) .
C1 C2 1.391(4) .
C1 N2 1.427(3) .
C2 C3 1.370(4) .
C2 H2 0.9300 .
C3 C4 1.396(3) .
C3 N4 1.432(3) .
C4 C5 1.379(4) .
C4 H4 0.9300 .
C5 C6 1.379(4) .
C5 N6 1.440(3) .
C6 H6 0.9300 .
C7 C8 1.338(4) .
C7 N2 1.388(3) .
C7 H7 0.9300 .
C8 N1 1.383(4) .
C8 H8 0.9300 .
C9 N1 1.313(3) .
C9 N2 1.344(3) .
C9 H9 0.9300 .
C10 C11 1.345(4) .
C10 N4 1.376(4) .
C10 H10 0.9300 .
C11 N3 1.372(4) .
C11 H11 0.9300 .
C12 N3 1.318(3) .
C12 N4 1.341(3) .
C12 H12 0.9300 .
C13 C14 1.338(4) .
C13 N6 1.375(3) .
C13 H13 0.9300 .
C14 N5 1.376(3) .
C14 H14 0.9300 .
C15 N5 1.321(3) .
C15 N6 1.346(3) .
C15 H15 0.9300 .
C16 C17 1.380(4) .
C16 C21 1.403(4) .
C16 C22 1.505(4) .
C17 C18 1.379(4) .
C17 H17 0.9300 .
C18 C19 1.389(4) .
C18 H18 0.9300 .
C19 C20 1.383(4) .
C19 C23 1.501(4) .
C20 C21 1.378(4) .
C20 H20 0.9300 .
C21 H21 0.9300 .
C22 O1 1.221(4) .
C22 O2 1.282(3) .
C23 O4 1.232(4) .
C23 O3 1.279(4) .
C24 C25 1.373(4) .
C24 C26 1.376(4) .
C24 C27 1.501(4) .
C25 C26 1.377(4) 2_677
C25 H25 0.9300 .
C26 C25 1.377(4) 2_677
C26 H26 0.9300 .
C27 O6 1.250(3) .
C27 O5 1.260(3) .
N3 Zn1 2.015(2) 2_767
N5 Zn2 2.021(2) 2_666
O3 Zn2 1.958(2) 1_445
